data_7208784
loop_
_publ_author_name
'Zhang, Deng'
'Lu, Yun'
'Chen, Lei'
'Cai, Hu'
'Zhu, Dunru'
'Xu, Yan'

_publ_section_title
;
 A series of new rare earth sulfates based on lanthanide contraction and
 dual organic-amine templating effects
;
_journal_issue 20
_journal_name_full CrystEngComm
_journal_page_first 6627
_journal_paper_doi 10.1039/c2ce25937k
_journal_volume 14
_journal_year 2012
_chemical_formula_moiety '[H3N(CH2)2NH3]5[Ho2(SO4)8]'
_chemical_formula_sum 'C10 H50 Ho2 N10 O32 S8'
_chemical_formula_weight 1408.94
_chemical_name_systematic
;
?
;
_space_group_IT_number 2
_symmetry_cell_setting triclinic
_symmetry_space_group_name_Hall '-P 1'
_symmetry_space_group_name_H-M 'P -1'
_atom_sites_solution_hydrogens geom
_atom_sites_solution_primary direct
_atom_sites_solution_secondary difmap
_audit_creation_method SHELXL-97
_cell_angle_alpha 99.028(3)
_cell_angle_beta 92.819(3)
_cell_angle_gamma 115.737(3)
_cell_formula_units_Z 1
_cell_length_a 8.734(2)
_cell_length_b 9.824(3)
_cell_length_c 13.466(4)
_cell_measurement_reflns_used 3027
_cell_measurement_temperature 296(2)
_cell_measurement_theta_max 25.85
_cell_measurement_theta_min 2.35
_cell_volume 1018.9(5)
_computing_cell_refinement 'SAINT (Bruker, 2005)'
_computing_data_collection 'APEX2 (Bruker, 2005)'
_computing_data_reduction SAINT
_computing_molecular_graphics SHELXTL
_computing_publication_material SHELXTL
_computing_structure_refinement 'SHELXL-97 (Sheldrick, 1997)'
_computing_structure_solution 'SHELXS-97 (Sheldrick, 1990)'
_diffrn_ambient_temperature 296(2)
_diffrn_measured_fraction_theta_full 0.974
_diffrn_measured_fraction_theta_max 0.974
_diffrn_measurement_device_type 'Bruker Apex2 CCD'
_diffrn_measurement_method '\w scans'
_diffrn_radiation_monochromator graphite
_diffrn_radiation_source 'fine-focus sealed tube'
_diffrn_radiation_type MoK\a
_diffrn_radiation_wavelength 0.71073
_diffrn_reflns_av_R_equivalents 0.0289
_diffrn_reflns_av_sigmaI/netI 0.0454
_diffrn_reflns_limit_h_max 10
_diffrn_reflns_limit_h_min -10
_diffrn_reflns_limit_k_max 11
_diffrn_reflns_limit_k_min -11
_diffrn_reflns_limit_l_max 16
_diffrn_reflns_limit_l_min -15
_diffrn_reflns_number 7485
_diffrn_reflns_theta_full 25.50
_diffrn_reflns_theta_max 25.50
_diffrn_reflns_theta_min 1.54
_exptl_absorpt_coefficient_mu 4.381
_exptl_absorpt_correction_T_max 0.6685
_exptl_absorpt_correction_T_min 0.5997
_exptl_absorpt_correction_type multi-scan
_exptl_absorpt_process_details '(SADABS; Sheldrick, 2003)'
_exptl_crystal_colour colorless
_exptl_crystal_density_diffrn 2.296
_exptl_crystal_density_meas ?
_exptl_crystal_density_method 'not measured'
_exptl_crystal_description block
_exptl_crystal_F_000 698
_exptl_crystal_size_max 0.13
_exptl_crystal_size_mid 0.11
_exptl_crystal_size_min 0.10
_refine_diff_density_max 0.556
_refine_diff_density_min -0.633
_refine_diff_density_rms 0.138
_refine_ls_extinction_method none
_refine_ls_goodness_of_fit_ref 1.000
_refine_ls_hydrogen_treatment 'riding model'
_refine_ls_matrix_type full
_refine_ls_number_parameters 280
_refine_ls_number_reflns 3695
_refine_ls_number_restraints 0
_refine_ls_restrained_S_all 1.000
_refine_ls_R_factor_all 0.0307
_refine_ls_R_factor_gt 0.0267
_refine_ls_shift/su_max 0.010
_refine_ls_shift/su_mean 0.001
_refine_ls_structure_factor_coef Fsqd
_refine_ls_weighting_details 'calc w=1/[\s^2^(Fo^2^)+(0.0300P)^2^+0.0000P] where P=(Fo^2^+2Fc^2^)/3'
_refine_ls_weighting_scheme calc
_refine_ls_wR_factor_gt 0.0596
_refine_ls_wR_factor_ref 0.0611
_reflns_number_gt 3346
_reflns_number_total 3695
_reflns_threshold_expression >2sigma(I)
_cod_data_source_file c2ce25937k.txt
_cod_data_source_block zd-26
_cod_depositor_comments
;
The following automatic conversions were performed:

'_exptl_crystal_density_meas' value 'not measured' was changed to '?'
- the value is perceived as not measured.

Automatic conversion script
Id: cif_fix_values 3008 2015-01-20 13:52:24Z robertas 
;
_cod_original_cell_volume 1019.0(5)
_cod_original_sg_symbol_H-M P-1
_cod_database_code 7208784

loop_
_symmetry_equiv_pos_as_xyz
'x, y, z'
'-x, -y, -z'

loop_
_atom_site_label
_atom_site_type_symbol
_atom_site_fract_x
_atom_site_fract_y
_atom_site_fract_z
_atom_site_U_iso_or_equiv
_atom_site_adp_type
_atom_site_occupancy
_atom_site_symmetry_multiplicity
_atom_site_calc_flag
_atom_site_refinement_flags
Ho1 Ho 0.85384(2) 0.81834(2) -0.208667(15) 0.01423(8) Uani 1 1 d .
S1 S 0.96577(14) 1.05156(13) -0.34239(9) 0.0203(3) Uani 1 1 d .
S2 S 1.23580(13) 1.01296(12) -0.02571(8) 0.0163(2) Uani 1 1 d .
S3 S 0.86143(14) 0.52154(13) -0.19559(9) 0.0218(3) Uani 1 1 d .
S4 S 0.50818(13) 0.65965(13) -0.34371(8) 0.0211(3) Uani 1 1 d .
O1 O 0.5601(4) 0.7701(4) -0.2429(2) 0.0243(7) Uani 1 1 d .
O2 O 0.8829(4) 1.0540(3) -0.2468(2) 0.0229(7) Uani 1 1 d .
O3 O 1.2113(4) 1.1279(4) 0.0485(2) 0.0272(8) Uani 1 1 d .
O4 O 0.9914(4) 0.9097(3) -0.3491(2) 0.0253(7) Uani 1 1 d .
O5 O 1.4112(4) 1.0849(4) -0.0486(2) 0.0295(8) Uani 1 1 d .
O6 O 0.9728(4) 0.6419(4) -0.2490(3) 0.0308(8) Uani 1 1 d .
O7 O 0.7484(4) 0.5841(4) -0.1487(2) 0.0268(8) Uani 1 1 d .
O8 O 1.1198(4) 0.9762(4) -0.1201(2) 0.0318(8) Uani 1 1 d .
O9 O 0.6652(4) 0.6410(4) -0.3612(2) 0.0314(8) Uani 1 1 d .
O10 O 1.1298(4) 1.1883(4) -0.3287(3) 0.0329(8) Uani 1 1 d .
O11 O 0.7614(4) 0.3766(4) -0.2654(3) 0.0367(9) Uani 1 1 d .
O12 O 1.1993(5) 0.8766(4) 0.0160(3) 0.0401(9) Uani 1 1 d .
O13 O 0.4596(4) 0.7251(4) -0.4214(3) 0.0378(9) Uani 1 1 d .
O14 O 0.3658(4) 0.5146(4) -0.3347(3) 0.0408(10) Uani 1 1 d .
O15 O 0.9624(5) 0.5009(4) -0.1154(3) 0.0437(10) Uani 1 1 d .
O16 O 0.8561(5) 1.0446(5) -0.4280(3) 0.0475(11) Uani 1 1 d .
N1 N 0.5749(5) 0.0842(4) -0.2190(3) 0.0248(9) Uani 1 1 d .
H1C H 0.5551 0.0580 -0.1589 0.037 Uiso 1 1 calc R
H1D H 0.6321 0.1863 -0.2106 0.037 Uiso 1 1 calc R
H1E H 0.6369 0.0414 -0.2484 0.037 Uiso 1 1 calc R
N2 N 0.4424(5) 0.2229(5) -0.3912(3) 0.0378(11) Uani 1 1 d .
H2C H 0.4571 0.2416 -0.4535 0.057 Uiso 1 1 calc R
H2D H 0.5294 0.2960 -0.3472 0.057 Uiso 1 1 calc R
H2E H 0.3446 0.2227 -0.3754 0.057 Uiso 1 1 calc R
N3 N 0.0876(5) 0.3566(5) -0.4925(3) 0.0327(10) Uani 1 1 d .
H3C H 0.0354 0.2570 -0.4897 0.049 Uiso 1 1 calc R
H3D H 0.1638 0.4084 -0.4373 0.049 Uiso 1 1 calc R
H3E H 0.1411 0.3684 -0.5474 0.049 Uiso 1 1 calc R
N4 N 0.3262(5) -0.3234(5) -0.0976(3) 0.0310(10) Uani 1 1 d .
H4C H 0.3873 -0.2301 -0.0592 0.046 Uiso 1 1 calc R
H4D H 0.2151 -0.3523 -0.0946 0.046 Uiso 1 1 calc R
H4E H 0.3468 -0.3208 -0.1616 0.046 Uiso 1 1 calc R
N5 N 0.1139(5) -0.6894(4) -0.0865(3) 0.0260(9) Uani 1 1 d .
H5C H 0.0630 -0.7828 -0.1260 0.039 Uiso 1 1 calc R
H5D H 0.0461 -0.6434 -0.0893 0.039 Uiso 1 1 calc R
H5E H 0.1336 -0.6980 -0.0228 0.039 Uiso 1 1 calc R
C1 C 0.4098(6) 0.0292(6) -0.2840(4) 0.0324(12) Uani 1 1 d .
H1A H 0.3413 0.0738 -0.2510 0.039 Uiso 1 1 calc R
H1B H 0.3474 -0.0820 -0.2925 0.039 Uiso 1 1 calc R
C2 C 0.4361(7) 0.0722(6) -0.3873(4) 0.0369(14) Uani 1 1 d .
H2A H 0.5423 0.0729 -0.4058 0.044 Uiso 1 1 calc R
H2B H 0.3434 -0.0062 -0.4371 0.044 Uiso 1 1 calc R
C3 C -0.0410(6) 0.4165(5) -0.4975(4) 0.0318(12) Uani 1 1 d .
H3A H -0.1003 0.4021 -0.4381 0.038 Uiso 1 1 calc R
H3B H -0.1251 0.3585 -0.5570 0.038 Uiso 1 1 calc R
C4 C 0.3749(6) -0.4347(5) -0.0604(4) 0.0291(12) Uani 1 1 d .
H4A H 0.3539 -0.4355 0.0097 0.035 Uiso 1 1 calc R
H4B H 0.4968 -0.4007 -0.0620 0.035 Uiso 1 1 calc R
C5 C 0.2781(6) -0.5965(5) -0.1218(4) 0.0310(12) Uani 1 1 d .
H5A H 0.2555 -0.5911 -0.1919 0.037 Uiso 1 1 calc R
H5B H 0.3501 -0.6486 -0.1195 0.037 Uiso 1 1 calc R

loop_
_atom_site_aniso_label
_atom_site_aniso_U_11
_atom_site_aniso_U_22
_atom_site_aniso_U_33
_atom_site_aniso_U_23
_atom_site_aniso_U_13
_atom_site_aniso_U_12
Ho1 0.01465(11) 0.01357(11) 0.01374(12) 0.00265(8) 0.00139(8) 0.00573(8)
S1 0.0203(6) 0.0198(6) 0.0193(6) 0.0084(5) 0.0034(5) 0.0060(5)
S2 0.0142(5) 0.0182(6) 0.0147(6) 0.0017(4) 0.0022(4) 0.0061(4)
S3 0.0226(6) 0.0161(6) 0.0279(7) 0.0042(5) 0.0016(5) 0.0099(5)
S4 0.0157(5) 0.0235(6) 0.0181(6) 0.0062(5) -0.0003(4) 0.0029(5)
O1 0.0196(16) 0.0285(18) 0.0233(18) 0.0016(14) 0.0011(13) 0.0106(14)
O2 0.0253(17) 0.0220(17) 0.0261(18) 0.0101(14) 0.0109(14) 0.0122(14)
O3 0.0312(18) 0.0277(18) 0.0206(18) -0.0021(14) 0.0055(14) 0.0133(15)
O4 0.0368(19) 0.0192(17) 0.0216(18) 0.0054(14) 0.0110(15) 0.0129(15)
O5 0.0136(16) 0.045(2) 0.0263(19) 0.0062(16) 0.0046(14) 0.0097(15)
O6 0.0308(18) 0.0238(18) 0.041(2) 0.0095(16) 0.0169(16) 0.0134(15)
O7 0.0359(19) 0.0257(18) 0.0272(19) 0.0135(15) 0.0151(15) 0.0175(16)
O8 0.0192(17) 0.048(2) 0.0174(18) 0.0003(16) -0.0047(14) 0.0083(16)
O9 0.0270(18) 0.040(2) 0.0259(19) -0.0011(16) -0.0009(15) 0.0165(16)
O10 0.0293(19) 0.0197(18) 0.045(2) 0.0066(16) 0.0153(16) 0.0056(15)
O11 0.043(2) 0.0205(18) 0.038(2) -0.0026(16) 0.0006(17) 0.0095(16)
O12 0.053(2) 0.029(2) 0.049(2) 0.0199(18) 0.0230(19) 0.0225(18)
O13 0.032(2) 0.059(3) 0.030(2) 0.0276(19) 0.0044(16) 0.0206(19)
O14 0.0264(19) 0.035(2) 0.038(2) 0.0148(17) -0.0057(16) -0.0086(16)
O15 0.047(2) 0.038(2) 0.053(3) 0.0117(19) -0.0127(19) 0.0260(19)
O16 0.046(2) 0.061(3) 0.034(2) 0.024(2) -0.0086(18) 0.020(2)
N1 0.029(2) 0.029(2) 0.021(2) 0.0086(18) 0.0021(17) 0.0160(18)
N2 0.037(3) 0.059(3) 0.032(3) 0.024(2) 0.012(2) 0.029(2)
N3 0.032(2) 0.033(2) 0.031(2) 0.000(2) -0.0028(19) 0.015(2)
N4 0.030(2) 0.031(2) 0.032(2) 0.0030(19) 0.0073(19) 0.0141(19)
N5 0.028(2) 0.020(2) 0.031(2) 0.0075(18) 0.0003(18) 0.0110(18)
C1 0.026(3) 0.036(3) 0.036(3) 0.013(2) -0.002(2) 0.013(2)
C2 0.033(3) 0.056(4) 0.022(3) 0.001(3) 0.001(2) 0.023(3)
C3 0.024(3) 0.027(3) 0.043(3) 0.005(2) 0.001(2) 0.012(2)
C4 0.024(3) 0.027(3) 0.031(3) 0.009(2) 0.001(2) 0.006(2)
C5 0.034(3) 0.025(3) 0.032(3) 0.007(2) 0.011(2) 0.011(2)

loop_
_atom_type_symbol
_atom_type_description
_atom_type_scat_dispersion_real
_atom_type_scat_dispersion_imag
_atom_type_scat_source
C C 0.0033 0.0016 'International Tables Vol C Tables 4.2.6.8 and 6.1.1.4'
H H 0.0000 0.0000 'International Tables Vol C Tables 4.2.6.8 and 6.1.1.4'
N N 0.0061 0.0033 'International Tables Vol C Tables 4.2.6.8 and 6.1.1.4'
O O 0.0106 0.0060 'International Tables Vol C Tables 4.2.6.8 and 6.1.1.4'
S S 0.1246 0.1234 'International Tables Vol C Tables 4.2.6.8 and 6.1.1.4'
Ho Ho -0.2175 4.6783 'International Tables Vol C Tables 4.2.6.8 and 6.1.1.4'

loop_
_geom_angle_atom_site_label_1
_geom_angle_atom_site_label_2
_geom_angle_atom_site_label_3
_geom_angle
_geom_angle_site_symmetry_1
_geom_angle_site_symmetry_3
O8 Ho1 O3 78.14(11) . 2_775
O8 Ho1 O2 81.52(12) . .
O3 Ho1 O2 93.14(11) 2_775 .
O8 Ho1 O7 107.24(12) . .
O3 Ho1 O7 73.71(11) 2_775 .
O2 Ho1 O7 161.80(11) . .
O8 Ho1 O4 83.12(11) . .
O3 Ho1 O4 148.81(11) 2_775 .
O2 Ho1 O4 59.32(10) . .
O7 Ho1 O4 136.32(10) . .
O8 Ho1 O6 83.86(12) . .
O3 Ho1 O6 121.17(11) 2_775 .
O2 Ho1 O6 138.73(11) . .
O7 Ho1 O6 59.23(11) . .
O4 Ho1 O6 80.76(11) . .
O8 Ho1 O1 147.38(12) . .
O3 Ho1 O1 78.04(11) 2_775 .
O2 Ho1 O1 77.88(10) . .
O7 Ho1 O1 86.96(11) . .
O4 Ho1 O1 107.06(11) . .
O6 Ho1 O1 127.84(11) . .
O8 Ho1 O9 151.89(11) . .
O3 Ho1 O9 129.51(11) 2_775 .
O2 Ho1 O9 99.55(11) . .
O7 Ho1 O9 80.33(11) . .
O4 Ho1 O9 73.75(11) . .
O6 Ho1 O9 76.94(11) . .
O1 Ho1 O9 57.77(11) . .
O8 Ho1 S3 96.58(10) . .
O3 Ho1 S3 98.10(8) 2_775 .
O2 Ho1 S3 167.98(8) . .
O7 Ho1 S3 29.67(8) . .
O4 Ho1 S3 108.71(8) . .
O6 Ho1 S3 29.56(8) . .
O1 Ho1 S3 108.57(8) . .
O9 Ho1 S3 76.52(8) . .
O8 Ho1 S1 82.75(9) . .
O3 Ho1 S1 122.21(9) 2_775 .
O2 Ho1 S1 29.85(8) . .
O7 Ho1 S1 163.29(8) . .
O4 Ho1 S1 29.55(8) . .
O6 Ho1 S1 110.04(8) . .
O1 Ho1 S1 91.45(8) . .
O9 Ho1 S1 84.75(9) . .
S3 Ho1 S1 138.23(3) . .
O8 Ho1 S4 169.36(9) . .
O3 Ho1 S4 104.62(8) 2_775 .
O2 Ho1 S4 88.04(8) . .
O7 Ho1 S4 83.36(8) . .
O4 Ho1 S4 89.82(8) . .
O6 Ho1 S4 102.91(9) . .
O1 Ho1 S4 29.08(8) . .
O9 Ho1 S4 28.71(8) . .
S3 Ho1 S4 93.21(3) . .
S1 Ho1 S4 87.18(3) . .
O16 S1 O10 110.7(2) . .
O16 S1 O4 112.8(2) . .
O10 S1 O4 110.70(19) . .
O16 S1 O2 110.7(2) . .
O10 S1 O2 109.05(19) . .
O4 S1 O2 102.47(18) . .
O16 S1 Ho1 122.83(16) . .
O10 S1 Ho1 126.36(16) . .
O4 S1 Ho1 51.61(12) . .
O2 S1 Ho1 51.03(12) . .
O12 S2 O5 112.2(2) . .
O12 S2 O8 111.2(2) . .
O5 S2 O8 107.88(19) . .
O12 S2 O3 109.6(2) . .
O5 S2 O3 107.76(19) . .
O8 S2 O3 108.1(2) . .
O11 S3 O15 110.3(2) . .
O11 S3 O6 111.3(2) . .
O15 S3 O6 110.9(2) . .
O11 S3 O7 111.0(2) . .
O15 S3 O7 108.7(2) . .
O6 S3 O7 104.52(18) . .
O11 S3 Ho1 125.19(16) . .
O15 S3 Ho1 124.48(15) . .
O6 S3 Ho1 52.62(13) . .
O7 S3 Ho1 51.90(12) . .
O13 S4 O14 110.5(2) . .
O13 S4 O9 112.2(2) . .
O14 S4 O9 111.5(2) . .
O13 S4 O1 110.1(2) . .
O14 S4 O1 109.0(2) . .
O9 S4 O1 103.24(18) . .
O13 S4 Ho1 124.00(15) . .
O14 S4 Ho1 125.35(15) . .
O9 S4 Ho1 52.52(13) . .
O1 S4 Ho1 50.75(12) . .
S4 O1 Ho1 100.17(15) . .
S1 O2 Ho1 99.12(15) . .
S2 O3 Ho1 145.0(2) . 2_775
S1 O4 Ho1 98.84(15) . .
S3 O6 Ho1 97.81(16) . .
S3 O7 Ho1 98.43(15) . .
S2 O8 Ho1 145.9(2) . .
S4 O9 Ho1 98.77(16) . .
C1 N1 H1C 109.5 . .
C1 N1 H1D 109.5 . .
H1C N1 H1D 109.5 . .
C1 N1 H1E 109.5 . .
H1C N1 H1E 109.5 . .
H1D N1 H1E 109.5 . .
C2 N2 H2C 109.5 . .
C2 N2 H2D 109.5 . .
H2C N2 H2D 109.5 . .
C2 N2 H2E 109.5 . .
H2C N2 H2E 109.5 . .
H2D N2 H2E 109.5 . .
C3 N3 H3C 109.5 . .
C3 N3 H3D 109.5 . .
H3C N3 H3D 109.5 . .
C3 N3 H3E 109.5 . .
H3C N3 H3E 109.5 . .
H3D N3 H3E 109.5 . .
C4 N4 H4C 109.5 . .
C4 N4 H4D 109.5 . .
H4C N4 H4D 109.5 . .
C4 N4 H4E 109.5 . .
H4C N4 H4E 109.5 . .
H4D N4 H4E 109.5 . .
C5 N5 H5C 109.5 . .
C5 N5 H5D 109.5 . .
H5C N5 H5D 109.5 . .
C5 N5 H5E 109.5 . .
H5C N5 H5E 109.5 . .
H5D N5 H5E 109.5 . .
N1 C1 C2 111.7(4) . .
N1 C1 H1A 109.3 . .
C2 C1 H1A 109.3 . .
N1 C1 H1B 109.3 . .
C2 C1 H1B 109.3 . .
H1A C1 H1B 107.9 . .
N2 C2 C1 113.5(4) . .
N2 C2 H2A 108.9 . .
C1 C2 H2A 108.9 . .
N2 C2 H2B 108.9 . .
C1 C2 H2B 108.9 . .
H2A C2 H2B 107.7 . .
N3 C3 C3 111.4(5) . 2_564
N3 C3 H3A 109.4 . .
C3 C3 H3A 109.4 2_564 .
N3 C3 H3B 109.4 . .
C3 C3 H3B 109.4 2_564 .
H3A C3 H3B 108.0 . .
N4 C4 C5 113.2(4) . .
N4 C4 H4A 108.9 . .
C5 C4 H4A 108.9 . .
N4 C4 H4B 108.9 . .
C5 C4 H4B 108.9 . .
H4A C4 H4B 107.8 . .
N5 C5 C4 114.0(4) . .
N5 C5 H5A 108.7 . .
C4 C5 H5A 108.7 . .
N5 C5 H5B 108.8 . .
C4 C5 H5B 108.8 . .
H5A C5 H5B 107.6 . .

loop_
_geom_bond_atom_site_label_1
_geom_bond_atom_site_label_2
_geom_bond_distance
_geom_bond_site_symmetry_2
Ho1 O8 2.289(3) .
Ho1 O3 2.297(3) 2_775
Ho1 O2 2.358(3) .
Ho1 O7 2.369(3) .
Ho1 O4 2.376(3) .
Ho1 O6 2.388(3) .
Ho1 O1 2.404(3) .
Ho1 O9 2.453(3) .
Ho1 S3 2.9775(14) .
Ho1 S1 2.9950(13) .
Ho1 S4 3.0553(12) .
S1 O16 1.435(4) .
S1 O10 1.455(3) .
S1 O4 1.495(3) .
S1 O2 1.510(3) .
S2 O12 1.448(3) .
S2 O5 1.455(3) .
S2 O8 1.478(3) .
S2 O3 1.482(3) .
S3 O11 1.447(3) .
S3 O15 1.455(3) .
S3 O6 1.483(3) .
S3 O7 1.490(3) .
S4 O13 1.446(3) .
S4 O14 1.457(3) .
S4 O9 1.485(3) .
S4 O1 1.509(3) .
O3 Ho1 2.297(3) 2_775
N1 C1 1.480(6) .
N1 H1C 0.8900 .
N1 H1D 0.8900 .
N1 H1E 0.8900 .
N2 C2 1.467(7) .
N2 H2C 0.8900 .
N2 H2D 0.8900 .
N2 H2E 0.8900 .
N3 C3 1.480(6) .
N3 H3C 0.8900 .
N3 H3D 0.8900 .
N3 H3E 0.8900 .
N4 C4 1.478(6) .
N4 H4C 0.8900 .
N4 H4D 0.8900 .
N4 H4E 0.8900 .
N5 C5 1.477(6) .
N5 H5C 0.8900 .
N5 H5D 0.8900 .
N5 H5E 0.8900 .
C1 C2 1.515(6) .
C1 H1A 0.9700 .
C1 H1B 0.9700 .
C2 H2A 0.9700 .
C2 H2B 0.9700 .
C3 C3 1.493(9) 2_564
C3 H3A 0.9700 .
C3 H3B 0.9700 .
C4 C5 1.509(6) .
C4 H4A 0.9700 .
C4 H4B 0.9700 .
C5 H5A 0.9700 .
C5 H5B 0.9700 .
